data_1524295
loop_
_publ_author_name
'Edwards, A.J.'
'Jones, G.R.'

_publ_section_title
;
 Fluoride crystal structures. Part VIII. Neutron diffraction studies of
 potassium tetrafluorobromate(III) and potassium tetrafluoroaurate(III)
;
_journal_name_full
;
Journal of the Chemical Society A: Inorganic, Physical, Theoretical (1966-1971)
;
_journal_page_first 1936
_journal_page_last 1938
_journal_volume 1969
_journal_year 1969
_chemical_formula_sum 'Br F4 K'
_chemical_name_systematic 'K (Br F4)'
_space_group_IT_number 140
_symmetry_space_group_name_Hall '-I 4 2c'
_symmetry_space_group_name_H-M 'I 4/m c m'
_cell_angle_alpha 90
_cell_angle_beta 90
_cell_angle_gamma 90
_cell_formula_units_Z 4
_cell_length_a 6.17
_cell_length_b 6.17
_cell_length_c 11.1
_cell_volume 422.565
_citation_journal_id_ASTM JCSIAP
_cod_data_source_file Edwards_JCSIAP_1969_1743.cif
_cod_data_source_block Br1F4K1
_cod_original_cell_volume 422.5648
_cod_original_formula_sum 'Br1 F4 K1'
_cod_database_code 1524295

loop_
_symmetry_equiv_pos_as_xyz
x,y,z
-y,x,z
-x,-y,z
y,-x,z
x,-y,-z+1/2
y,x,-z+1/2
-x,y,-z+1/2
-y,-x,-z+1/2
-x,-y,-z
y,-x,-z
x,y,-z
-y,x,-z
-x,y,z-1/2
-y,-x,z-1/2
x,-y,z-1/2
y,x,z-1/2
x+1/2,y+1/2,z+1/2
-y+1/2,x+1/2,z+1/2
-x+1/2,-y+1/2,z+1/2
y+1/2,-x+1/2,z+1/2
x+1/2,-y+1/2,-z+1
y+1/2,x+1/2,-z+1
-x+1/2,y+1/2,-z+1
-y+1/2,-x+1/2,-z+1
-x+1/2,-y+1/2,-z+1/2
y+1/2,-x+1/2,-z+1/2
x+1/2,y+1/2,-z+1/2
-y+1/2,x+1/2,-z+1/2
-x+1/2,y+1/2,z
-y+1/2,-x+1/2,z
x+1/2,-y+1/2,z
y+1/2,x+1/2,z

loop_
_atom_site_label
_atom_site_type_symbol
_atom_site_fract_x
_atom_site_fract_y
_atom_site_fract_z
_atom_site_occupancy
_atom_site_U_iso_or_equiv
K1 K+1 0 0 0.25 1 0.0
F1 F-1 0.152 0.652 0.121 1 0.0
Br1 Br+3 0 0.5 0 1 0.0
